data_7713521
loop_
_publ_author_name
'Zhang, Yu'
'Liu, Xia'
'Liu, Qian-Yan'
'Wang, Jianhua'
'HU, Ting'
'Lin, Yan-Mei'
'Zhang, Jian-Han'

_publ_section_title
;
 CaZn(HPO3)2 and Ba2Zn(HPO3)3 : Novel Alkaline-Earth Zincophosphites with
 Diversified Anionic Frameworks
;
_journal_name_full 'Dalton Transactions'
_journal_paper_doi 10.1039/D3DT01321A
_journal_year 2023
_chemical_formula_moiety 'Ca2 H4 O12 P4 Zn2'
_chemical_formula_sum 'Ca2 H4 O12 P4 Zn2'
_chemical_formula_weight 530.81
_space_group_crystal_system monoclinic
_space_group_IT_number 14
_space_group_name_Hall '-P 2ybc'
_space_group_name_H-M_alt 'P 1 21/c 1'
_atom_sites_solution_hydrogens difmap
_atom_sites_solution_primary dual
_audit_creation_date 2022-09-13
_audit_creation_method
;
Olex2 1.5
(compiled 2022.04.07 svn.rca3783a0 for OlexSys, GUI svn.r6498)
;
_audit_update_record
;
2023-05-31 deposited with the CCDC.	2023-07-13 downloaded from the CCDC.
;
_cell_angle_alpha 90
_cell_angle_beta 91.882(3)
_cell_angle_gamma 90
_cell_formula_units_Z 2
_cell_length_a 5.4232(2)
_cell_length_b 7.6786(3)
_cell_length_c 14.1575(5)
_cell_measurement_reflns_used 2603
_cell_measurement_temperature 293(2)
_cell_measurement_theta_max 29.9270
_cell_measurement_theta_min 2.8680
_cell_volume 589.24(4)
_computing_cell_refinement 'CrysAlisPro 1.171.39.46e (Rigaku OD, 2018)'
_computing_data_collection 'CrysAlisPro 1.171.39.46e (Rigaku OD, 2018)'
_computing_data_reduction 'CrysAlisPro 1.171.39.46e (Rigaku OD, 2018)'
_computing_molecular_graphics 'Olex2 1.5 (Dolomanov et al., 2009)'
_computing_publication_material 'Olex2 1.5 (Dolomanov et al., 2009)'
_computing_structure_refinement 'SHELXL 2018/3 (Sheldrick, 2015)'
_computing_structure_solution 'SHELXT  (Sheldrick, 2015)'
_diffrn_ambient_temperature 293(2)
_diffrn_detector 'CCD plate'
_diffrn_measured_fraction_theta_full 0.990
_diffrn_measured_fraction_theta_max 0.947
_diffrn_measurement_details
;
List of Runs (angles in degrees, time in seconds):

  # Type    Start    End  Width  t~exp~   \w     \q     \k     \f   Frames
#--------------------------------------------------------------------------
  1  \w     32.00  58.00   0.50    3.02    --   20.00  54.00-150.00   52
  2  \w    -74.00 -20.00   0.50    3.02    --   20.00  54.00  90.00  108
  3  \w      4.00  85.00   0.50    3.02    --   20.00  54.00  90.00  162
  4  \w    -69.00  80.00   0.50    3.02    --   20.00  54.00-120.00  298
  5  \w    -74.00 -42.00   0.50    3.02    --   20.00  54.00   0.00   64
  6  \w      6.00  34.00   0.50    3.02    --   20.00  54.00   0.00   56
  7  \w    -71.00 -46.00   0.50    3.02    --   20.00  54.00  30.00   50
  8  \w     67.00  92.00   0.50    3.02    --   20.00  54.00  30.00   50
  9  \w    -66.00 -39.00   0.50    3.02    --   20.00  54.00 150.00   54
 10  \w     18.00  43.00   0.50    3.02    --   20.00  54.00 150.00   50
 11  \w    -30.00  -5.00   0.50    3.02    --   20.00  54.00-150.00   50
;
_diffrn_measurement_device 'two-circle diffractometer'
_diffrn_measurement_device_type 'XtaLAB Mini II'
_diffrn_measurement_method '\w scans'
_diffrn_orient_matrix_type 'CrysAlisPro convention (1999,Acta A55,543-557)'
_diffrn_orient_matrix_UB_11 -0.0033482000
_diffrn_orient_matrix_UB_12 0.0922586000
_diffrn_orient_matrix_UB_13 0.0016197000
_diffrn_orient_matrix_UB_21 0.0895573000
_diffrn_orient_matrix_UB_22 0.0038513000
_diffrn_orient_matrix_UB_23 -0.0353359000
_diffrn_orient_matrix_UB_31 -0.0953807000
_diffrn_orient_matrix_UB_32 0.0003599000
_diffrn_orient_matrix_UB_33 -0.0355355000
_diffrn_radiation_monochromator graphite
_diffrn_radiation_probe x-ray
_diffrn_radiation_type 'Mo K\a'
_diffrn_radiation_wavelength 0.71073
_diffrn_reflns_av_R_equivalents 0.0258
_diffrn_reflns_av_unetI/netI 0.0335
_diffrn_reflns_Laue_measured_fraction_full 0.990
_diffrn_reflns_Laue_measured_fraction_max 0.947
_diffrn_reflns_limit_h_max 7
_diffrn_reflns_limit_h_min -7
_diffrn_reflns_limit_k_max 10
_diffrn_reflns_limit_k_min -10
_diffrn_reflns_limit_l_max 19
_diffrn_reflns_limit_l_min -19
_diffrn_reflns_number 4883
_diffrn_reflns_point_group_measured_fraction_full 0.990
_diffrn_reflns_point_group_measured_fraction_max 0.947
_diffrn_reflns_theta_full 25.242
_diffrn_reflns_theta_max 30.424
_diffrn_reflns_theta_min 3.018
_diffrn_source 'fine-focus sealed X-ray tube'
_diffrn_source_type 'Rigaku (Mo) X-ray Source'
_exptl_absorpt_coefficient_mu 5.544
_exptl_absorpt_correction_T_max 1.00000
_exptl_absorpt_correction_T_min 0.73471
_exptl_absorpt_correction_type multi-scan
_exptl_absorpt_process_details
;
CrysAlisPro 1.171.39.46e (Rigaku Oxford Diffraction, 2018)
Empirical absorption correction using spherical harmonics,
 implemented in SCALE3 ABSPACK scaling algorithm.
;
_exptl_crystal_colour colourless
_exptl_crystal_density_diffrn 2.992
_exptl_crystal_description block
_exptl_crystal_F_000 520
_exptl_crystal_size_max 0.05
_exptl_crystal_size_mid 0.04
_exptl_crystal_size_min 0.03
_refine_diff_density_max 0.642
_refine_diff_density_min -0.498
_refine_diff_density_rms 0.121
_refine_ls_extinction_method none
_refine_ls_goodness_of_fit_ref 1.091
_refine_ls_hydrogen_treatment refxyz
_refine_ls_matrix_type full
_refine_ls_number_parameters 98
_refine_ls_number_reflns 1684
_refine_ls_number_restraints 0
_refine_ls_restrained_S_all 1.091
_refine_ls_R_factor_all 0.0323
_refine_ls_R_factor_gt 0.0250
_refine_ls_shift/su_max 0.002
_refine_ls_shift/su_mean 0.000
_refine_ls_structure_factor_coef Fsqd
_refine_ls_weighting_details 'w=1/[\s^2^(Fo^2^)+(0.0243P)^2^+0.0653P] where P=(Fo^2^+2Fc^2^)/3'
_refine_ls_weighting_scheme calc
_refine_ls_wR_factor_gt 0.0551
_refine_ls_wR_factor_ref 0.0570
_reflns_Friedel_coverage 0.000
_reflns_number_gt 1455
_reflns_number_total 1684
_reflns_threshold_expression 'I > 2\s(I)'
_cod_data_source_file d3dt01321a2.cif
_cod_data_source_block exp_712
_cod_database_code 7713521
_shelx_shelxl_version_number 2018/3
_chemical_oxdiff_formula 'P O Ca Cl Zn'
_shelx_space_group_comment
;
The symmetry employed for this shelxl refinement is uniquely defined
by the following loop, which should always be used as a source of
symmetry information in preference to the above space-group names.
They are only intended as comments.
;
_olex2_refinement_description
;
1. Fixed Uiso
 At 1.2 times of:
  All H(H) groups
;
_olex2_submission_special_instructions 'No special instructions were received'
_oxdiff_exptl_absorpt_empirical_details
;
Empirical correction (ABSPACK) includes:
- Absorption correction using spherical harmonics
- Frame scaling
;
_oxdiff_exptl_absorpt_empirical_full_max 1.156
_oxdiff_exptl_absorpt_empirical_full_min 0.868

loop_
_space_group_symop_operation_xyz
'x, y, z'
'-x, y+1/2, -z+1/2'
'-x, -y, -z'
'x, -y-1/2, z-1/2'

loop_
_atom_site_label
_atom_site_type_symbol
_atom_site_fract_x
_atom_site_fract_y
_atom_site_fract_z
_atom_site_U_iso_or_equiv
_atom_site_adp_type
_atom_site_occupancy
_atom_site_site_symmetry_order
_atom_site_calc_flag
_atom_site_refinement_flags_posn
_atom_site_refinement_flags_adp
_atom_site_refinement_flags_occupancy
_atom_site_disorder_assembly
_atom_site_disorder_group
Zn1 Zn 0.89236(5) 0.10653(4) 0.58563(2) 0.01114(8) Uani 1 1 d . . . . .
Ca1 Ca 0.47263(8) 0.25198(6) 0.23843(3) 0.00879(10) Uani 1 1 d . . . . .
P1 P 1.00726(11) 0.48081(8) 0.70121(4) 0.00851(13) Uani 1 1 d . . . . .
P2 P 0.38996(11) 0.24802(8) 0.48842(4) 0.00946(13) Uani 1 1 d . . . . .
O2 O 1.2074(3) 0.5220(2) 0.77815(12) 0.0123(3) Uani 1 1 d . . . . .
O4 O 0.5622(3) 0.2203(2) 0.57503(12) 0.0131(4) Uani 1 1 d . . . . .
O1 O 0.7487(3) 0.4854(2) 0.73797(13) 0.0147(4) Uani 1 1 d . . . . .
O5 O 0.1679(3) 0.1205(2) 0.48929(12) 0.0140(4) Uani 1 1 d . . . . .
O3 O 1.0769(3) 0.3068(2) 0.65798(12) 0.0138(4) Uani 1 1 d . . . . .
O6 O 0.5234(3) 0.2431(3) 0.39749(12) 0.0195(4) Uani 1 1 d . . . . .
H2 H 0.296(4) 0.396(3) 0.5044(17) 0.004(6) Uiso 1 1 d . . . . .
H1 H 1.021(4) 0.602(3) 0.6359(18) 0.005 Uiso 1 1 d . U . . .

loop_
_atom_site_aniso_label
_atom_site_aniso_U_11
_atom_site_aniso_U_22
_atom_site_aniso_U_33
_atom_site_aniso_U_23
_atom_site_aniso_U_13
_atom_site_aniso_U_12
Zn1 0.00934(13) 0.01360(15) 0.01057(14) -0.00301(11) 0.00158(10) -0.00055(11)
Ca1 0.0077(2) 0.0105(2) 0.0082(2) -0.00001(17) 0.00041(17) 0.00021(17)
P1 0.0067(2) 0.0087(3) 0.0101(3) -0.0001(2) 0.0000(2) 0.0002(2)
P2 0.0092(3) 0.0109(3) 0.0082(3) 0.0002(2) -0.0007(2) -0.0009(2)
O2 0.0092(7) 0.0149(9) 0.0129(8) -0.0013(7) 0.0001(6) -0.0002(7)
O4 0.0117(8) 0.0198(9) 0.0076(8) -0.0010(7) 0.0000(6) 0.0023(7)
O1 0.0079(7) 0.0133(9) 0.0230(10) -0.0041(7) 0.0030(7) -0.0006(7)
O5 0.0129(8) 0.0151(9) 0.0144(9) -0.0056(7) 0.0044(7) -0.0034(7)
O3 0.0092(7) 0.0140(8) 0.0181(9) -0.0071(7) -0.0010(7) 0.0009(7)
O6 0.0199(9) 0.0301(11) 0.0088(9) 0.0010(8) 0.0038(7) -0.0067(8)

loop_
_atom_type_symbol
_atom_type_description
_atom_type_scat_dispersion_real
_atom_type_scat_dispersion_imag
_atom_type_scat_source
Ca Ca 0.2262 0.3064 'International Tables Vol C Tables 4.2.6.8 and 6.1.1.4'
H H 0.0000 0.0000 'International Tables Vol C Tables 4.2.6.8 and 6.1.1.4'
O O 0.0106 0.0060 'International Tables Vol C Tables 4.2.6.8 and 6.1.1.4'
P P 0.1023 0.0942 'International Tables Vol C Tables 4.2.6.8 and 6.1.1.4'
Zn Zn 0.2839 1.4301 'International Tables Vol C Tables 4.2.6.8 and 6.1.1.4'

loop_
_geom_angle_atom_site_label_1
_geom_angle_atom_site_label_2
_geom_angle_atom_site_label_3
_geom_angle
_geom_angle_site_symmetry_1
_geom_angle_site_symmetry_3
_geom_angle_publ_flag
O2 Zn1 Ca1 46.97(5) 2_746 4_566 ?
O4 Zn1 Ca1 44.22(5) . 4_566 ?
O4 Zn1 O2 86.97(6) . 2_746 ?
O4 Zn1 O5 126.65(7) . 1_655 ?
O4 Zn1 O5 101.84(7) . 3_656 ?
O4 Zn1 O3 97.42(7) . . ?
O5 Zn1 Ca1 120.26(5) 3_656 4_566 ?
O5 Zn1 Ca1 158.17(5) 1_655 4_566 ?
O5 Zn1 O2 146.15(7) 1_655 2_746 ?
O5 Zn1 O2 99.69(7) 3_656 2_746 ?
O5 Zn1 O5 79.02(7) 1_655 3_656 ?
O5 Zn1 O3 86.55(6) 1_655 . ?
O5 Zn1 O3 160.38(6) 3_656 . ?
O3 Zn1 Ca1 76.72(4) . 4_566 ?
O3 Zn1 O2 84.92(7) . 2_746 ?
Zn1 Ca1 P1 58.808(13) 4_565 4_565 ?
Zn1 Ca1 P1 119.930(17) 4_565 3_666 ?
Zn1 Ca1 P2 55.009(13) 4_565 4_565 ?
P1 Ca1 Zn1 129.426(19) 4_465 4_565 ?
P1 Ca1 P1 110.80(2) 4_465 4_565 ?
P1 Ca1 P1 76.691(11) 4_465 3_666 ?
P1 Ca1 P1 171.552(19) 3_666 4_565 ?
P1 Ca1 P2 100.111(19) 3_666 4_565 ?
P1 Ca1 P2 75.943(18) 4_465 4_565 ?
P1 Ca1 P2 85.829(18) 4_565 4_565 ?
O2 Ca1 Zn1 141.58(4) 4_465 4_565 ?
O2 Ca1 Zn1 38.88(4) 3_766 4_565 ?
O2 Ca1 P1 98.28(4) 3_766 3_666 ?
O2 Ca1 P1 29.58(4) 4_465 4_465 ?
O2 Ca1 P1 75.75(4) 3_766 4_565 ?
O2 Ca1 P1 94.96(4) 4_465 4_565 ?
O2 Ca1 P1 162.20(4) 3_766 4_465 ?
O2 Ca1 P1 90.03(4) 4_465 3_666 ?
O2 Ca1 P2 99.30(4) 4_465 4_565 ?
O2 Ca1 P2 88.36(4) 3_766 4_565 ?
O2 Ca1 O2 167.58(4) 3_766 4_465 ?
O4 Ca1 Zn1 35.58(4) 4_565 4_565 ?
O4 Ca1 P1 94.40(4) 4_565 4_465 ?
O4 Ca1 P1 72.58(4) 4_565 4_565 ?
O4 Ca1 P1 111.50(5) 4_565 3_666 ?
O4 Ca1 P2 19.68(4) 4_565 4_565 ?
O4 Ca1 O2 114.21(6) 4_565 4_465 ?
O4 Ca1 O2 71.31(6) 4_565 3_766 ?
O4 Ca1 O3 76.60(6) 4_565 4_465 ?
O1 Ca1 Zn1 78.78(4) 4_565 4_565 ?
O1 Ca1 Zn1 99.88(4) 3_666 4_565 ?
O1 Ca1 P1 161.07(5) 4_565 3_666 ?
O1 Ca1 P1 152.79(4) 3_666 4_565 ?
O1 Ca1 P1 21.57(4) 3_666 3_666 ?
O1 Ca1 P1 95.76(4) 3_666 4_465 ?
O1 Ca1 P1 93.82(4) 4_565 4_465 ?
O1 Ca1 P1 20.88(4) 4_565 4_565 ?
O1 Ca1 P2 95.30(5) 3_666 4_565 ?
O1 Ca1 P2 93.25(5) 4_565 4_565 ?
O1 Ca1 O2 74.51(5) 4_565 4_465 ?
O1 Ca1 O2 111.59(6) 3_666 4_465 ?
O1 Ca1 O2 95.44(6) 4_565 3_766 ?
O1 Ca1 O2 77.11(6) 3_666 3_766 ?
O1 Ca1 O4 85.24(6) 4_565 4_565 ?
O1 Ca1 O4 100.38(6) 3_666 4_565 ?
O1 Ca1 O1 168.47(4) 4_565 3_666 ?
O1 Ca1 O3 77.40(6) 3_666 4_465 ?
O1 Ca1 O3 113.87(6) 4_565 4_465 ?
O3 Ca1 Zn1 111.25(4) 4_465 4_565 ?
O3 Ca1 P1 124.21(5) 4_465 4_565 ?
O3 Ca1 P1 28.52(4) 4_465 4_465 ?
O3 Ca1 P1 64.24(4) 4_465 3_666 ?
O3 Ca1 P2 56.94(4) 4_465 4_565 ?
O3 Ca1 O2 134.09(6) 4_465 3_766 ?
O3 Ca1 O2 58.04(5) 4_465 4_465 ?
O6 Ca1 Zn1 125.89(5) . 4_565 ?
O6 Ca1 P1 102.83(5) . 4_465 ?
O6 Ca1 P1 93.49(5) . 4_565 ?
O6 Ca1 P1 80.74(5) . 3_666 ?
O6 Ca1 P2 178.25(5) . 4_565 ?
O6 Ca1 O2 79.15(6) . 4_465 ?
O6 Ca1 O2 93.03(6) . 3_766 ?
O6 Ca1 O4 160.96(6) . 4_565 ?
O6 Ca1 O1 85.57(7) . 4_565 ?
O6 Ca1 O1 86.05(7) . 3_666 ?
O6 Ca1 O3 122.42(6) . 4_465 ?
Ca1 P1 Ca1 156.90(2) 4_566 3_766 ?
Ca1 P1 Ca1 155.81(2) 4_666 3_666 ?
Ca1 P1 Ca1 101.293(19) 3_666 3_766 ?
Ca1 P1 Ca1 68.052(11) 3_666 4_566 ?
Ca1 P1 Ca1 70.168(12) 4_666 3_766 ?
Ca1 P1 Ca1 110.80(2) 4_666 4_566 ?
Ca1 P1 H1 79.2(10) 3_666 . ?
Ca1 P1 H1 122.7(11) 4_566 . ?
Ca1 P1 H1 117.4(10) 4_666 . ?
Ca1 P1 H1 72.5(11) 3_766 . ?
O2 P1 Ca1 35.12(6) . 3_766 ?
O2 P1 Ca1 102.83(7) . 3_666 ?
O2 P1 Ca1 56.86(6) . 4_666 ?
O2 P1 Ca1 124.82(7) . 4_566 ?
O2 P1 H1 107.2(11) . . ?
O1 P1 Ca1 129.69(7) . 3_766 ?
O1 P1 Ca1 35.28(7) . 3_666 ?
O1 P1 Ca1 135.13(7) . 4_666 ?
O1 P1 Ca1 33.77(7) . 4_566 ?
O1 P1 O2 112.98(9) . . ?
O1 P1 O3 113.82(10) . . ?
O1 P1 H1 107.4(10) . . ?
O3 P1 Ca1 80.09(6) . 4_566 ?
O3 P1 Ca1 49.90(6) . 4_666 ?
O3 P1 Ca1 145.29(7) . 3_666 ?
O3 P1 Ca1 113.36(6) . 3_766 ?
O3 P1 O2 106.59(9) . . ?
O3 P1 H1 108.6(11) . . ?
Ca1 P2 H2 82.0(11) 4_566 . ?
O4 P2 Ca1 31.67(6) . 4_566 ?
O4 P2 O5 111.03(10) . . ?
O4 P2 H2 102.7(11) . . ?
O5 P2 Ca1 93.71(7) . 4_566 ?
O5 P2 H2 104.3(10) . . ?
O6 P2 Ca1 143.85(8) . 4_566 ?
O6 P2 O4 112.66(10) . . ?
O6 P2 O5 112.81(10) . . ?
O6 P2 H2 112.6(10) . . ?
Zn1 O2 Ca1 126.78(7) 2_756 4_666 ?
Zn1 O2 Ca1 94.15(6) 2_756 3_766 ?
Ca1 O2 Ca1 98.70(5) 3_766 4_666 ?
P1 O2 Zn1 120.62(9) . 2_756 ?
P1 O2 Ca1 93.56(8) . 4_666 ?
P1 O2 Ca1 123.80(9) . 3_766 ?
Zn1 O4 Ca1 100.19(7) . 4_566 ?
P2 O4 Zn1 130.09(10) . . ?
P2 O4 Ca1 128.65(9) . 4_566 ?
Ca1 O1 Ca1 109.39(6) 4_566 3_666 ?
P1 O1 Ca1 123.15(10) . 3_666 ?
P1 O1 Ca1 125.35(10) . 4_566 ?
Zn1 O5 Zn1 100.98(7) 1_455 3_656 ?
P2 O5 Zn1 129.73(9) . 3_656 ?
P2 O5 Zn1 128.20(10) . 1_455 ?
Zn1 O3 Ca1 119.59(8) . 4_666 ?
P1 O3 Zn1 136.34(10) . . ?
P1 O3 Ca1 101.58(8) . 4_666 ?
P2 O6 Ca1 143.99(12) . . ?

loop_
_geom_bond_atom_site_label_1
_geom_bond_atom_site_label_2
_geom_bond_distance
_geom_bond_site_symmetry_2
_geom_bond_publ_flag
Zn1 Ca1 3.3712(5) 4_566 ?
Zn1 O2 2.1217(17) 2_746 ?
Zn1 O4 1.9932(16) . ?
Zn1 O5 2.0613(17) 3_656 ?
Zn1 O5 2.0587(15) 1_655 ?
Zn1 O3 2.0851(17) . ?
Ca1 P1 3.4612(7) 4_565 ?
Ca1 P1 3.1233(7) 4_465 ?
Ca1 P1 3.4438(7) 3_666 ?
Ca1 P2 3.5532(8) 4_565 ?
Ca1 O2 2.4707(17) 3_766 ?
Ca1 O2 2.6202(17) 4_465 ?
Ca1 O4 2.3889(17) 4_565 ?
Ca1 O1 2.3757(17) 3_666 ?
Ca1 O1 2.3590(17) 4_565 ?
Ca1 O3 2.4387(17) 4_465 ?
Ca1 O6 2.2607(18) . ?
P1 O2 1.5450(18) . ?
P1 O1 1.5123(16) . ?
P1 O3 1.5224(18) . ?
P1 H1 1.32(2) . ?
P2 O4 1.5319(17) . ?
P2 O5 1.5524(17) . ?
P2 O6 1.4978(18) . ?
P2 H2 1.27(2) . ?

loop_
_geom_torsion_atom_site_label_1
_geom_torsion_atom_site_label_2
_geom_torsion_atom_site_label_3
_geom_torsion_atom_site_label_4
_geom_torsion
_geom_torsion_site_symmetry_1
_geom_torsion_site_symmetry_2
_geom_torsion_site_symmetry_3
_geom_torsion_site_symmetry_4
_geom_torsion_publ_flag
Ca1 P1 O2 Zn1 -137.22(12) 4_666 . . 2_756 ?
Ca1 P1 O2 Zn1 -43.65(13) 4_566 . . 2_756 ?
Ca1 P1 O2 Zn1 28.38(11) 3_666 . . 2_756 ?
Ca1 P1 O2 Zn1 119.83(16) 3_766 . . 2_756 ?
Ca1 P1 O2 Ca1 93.57(6) 4_566 . . 4_666 ?
Ca1 P1 O2 Ca1 165.60(3) 3_666 . . 4_666 ?
Ca1 P1 O2 Ca1 -91.45(9) 3_666 . . 3_766 ?
Ca1 P1 O2 Ca1 -102.95(10) 3_766 . . 4_666 ?
Ca1 P1 O2 Ca1 -163.48(5) 4_566 . . 3_766 ?
Ca1 P1 O2 Ca1 102.95(10) 4_666 . . 3_766 ?
Ca1 P1 O1 Ca1 -53.36(16) 4_666 . . 4_566 ?
Ca1 P1 O1 Ca1 161.7(2) 3_666 . . 4_566 ?
Ca1 P1 O1 Ca1 -155.41(6) 3_766 . . 4_566 ?
Ca1 P1 O1 Ca1 144.96(6) 4_666 . . 3_666 ?
Ca1 P1 O1 Ca1 -161.7(2) 4_566 . . 3_666 ?
Ca1 P1 O1 Ca1 42.91(15) 3_766 . . 3_666 ?
Ca1 P1 O3 Zn1 160.87(19) 4_666 . . . ?
Ca1 P1 O3 Zn1 32.67(13) 4_566 . . . ?
Ca1 P1 O3 Zn1 -166.99(11) 3_766 . . . ?
Ca1 P1 O3 Zn1 9.4(2) 3_666 . . . ?
Ca1 P1 O3 Ca1 -128.19(7) 4_566 . . 4_666 ?
Ca1 P1 O3 Ca1 -151.47(7) 3_666 . . 4_666 ?
Ca1 P1 O3 Ca1 32.14(9) 3_766 . . 4_666 ?
Ca1 P2 O4 Zn1 165.8(2) 4_566 . . . ?
Ca1 P2 O5 Zn1 -129.09(12) 4_566 . . 3_656 ?
Ca1 P2 O5 Zn1 36.62(12) 4_566 . . 1_455 ?
Ca1 P2 O6 Ca1 -177.04(9) 4_566 . . . ?
O2 P1 O1 Ca1 -118.79(12) . . . 4_566 ?
O2 P1 O1 Ca1 79.53(13) . . . 3_666 ?
O2 P1 O3 Zn1 156.23(14) . . . . ?
O2 P1 O3 Ca1 -4.63(10) . . . 4_666 ?
O4 P2 O5 Zn1 63.90(15) . . . 1_455 ?
O4 P2 O5 Zn1 -101.81(14) . . . 3_656 ?
O4 P2 O6 Ca1 175.66(17) . . . . ?
O1 P1 O2 Zn1 -7.24(14) . . . 2_756 ?
O1 P1 O2 Ca1 -127.07(11) . . . 3_766 ?
O1 P1 O2 Ca1 129.97(8) . . . 4_666 ?
O1 P1 O3 Zn1 31.00(19) . . . . ?
O1 P1 O3 Ca1 -129.87(9) . . . 4_666 ?
O5 P2 O4 Zn1 105.20(14) . . . . ?
O5 P2 O4 Ca1 -60.57(14) . . . 4_566 ?
O5 P2 O6 Ca1 49.0(2) . . . . ?
O3 P1 O2 Zn1 -132.99(11) . . . 2_756 ?
O3 P1 O2 Ca1 4.23(9) . . . 4_666 ?
O3 P1 O2 Ca1 107.18(11) . . . 3_766 ?
O3 P1 O1 Ca1 -158.71(11) . . . 3_666 ?
O3 P1 O1 Ca1 2.97(16) . . . 4_566 ?
O6 P2 O4 Zn1 -22.43(18) . . . . ?
O6 P2 O4 Ca1 171.79(11) . . . 4_566 ?
O6 P2 O5 Zn1 -168.55(12) . . . 1_455 ?
O6 P2 O5 Zn1 25.74(18) . . . 3_656 ?
